data_4116228
loop_
_publ_author_name
'P. Andrew Evans'
'Thara Manangan'
'Arnold L. Rheingold'

_publ_contact_author
; 
     Dr. P. A. Evans 
     Department of Chemistry and Biochemistry 
     University of Delaware, Newark, DE 19716 
     USA 
;
_publ_contact_author_email paevans@udel.edu
_publ_contact_author_fax '+302 831 6335'
_publ_contact_author_phone '+302 831 6770'
_publ_section_title
;
 Stereoselective Construction of trans-Disubstituted Azabicycles Using
 Oxauracil as a Novel Free Radical Acceptor
;
_journal_name_full 'Journal of the American Chemical Society'
_journal_page_first 11009
_journal_page_last 11010
_journal_paper_doi 10.1021/ja0020308
_journal_volume 122
_journal_year 2000
_chemical_formula_sum 'C21 H24 N2 O2'
_chemical_formula_weight 336.42
_chemical_name_systematic
; 
 ? 
;
_space_group_IT_number 7
_symmetry_cell_setting monoclinic
_symmetry_space_group_name_Hall 'P -2yc'
_symmetry_space_group_name_H-M 'P 1 c 1'
_atom_sites_solution_hydrogens geom
_atom_sites_solution_primary direct
_atom_sites_solution_secondary difmap
_audit_creation_method SHELXL
_cell_angle_alpha 90.00
_cell_angle_beta 104.269(2)
_cell_angle_gamma 90.00
_cell_formula_units_Z 2
_cell_length_a 15.2634(6)
_cell_length_b 6.7949(2)
_cell_length_c 9.3479(3)
_cell_measurement_temperature 228(2)
_cell_volume 939.59(6)
_computing_structure_refinement 'SHELXL-93 (Sheldrick, 1993)'
_computing_structure_solution 'SHELXS-86 (Sheldrick, 1990)'
_diffrn_ambient_temperature 228(2)
_diffrn_radiation_monochromator graphite
_diffrn_radiation_source 'fine-focus sealed tube'
_diffrn_radiation_type MoK\a
_diffrn_radiation_wavelength 0.71073
_diffrn_reflns_av_R_equivalents 0.0371
_diffrn_reflns_av_sigmaI/netI 0.0656
_diffrn_reflns_limit_h_max 18
_diffrn_reflns_limit_h_min -19
_diffrn_reflns_limit_k_max 8
_diffrn_reflns_limit_k_min -8
_diffrn_reflns_limit_l_max 12
_diffrn_reflns_limit_l_min -9
_diffrn_reflns_number 3905
_diffrn_reflns_theta_max 28.31
_diffrn_reflns_theta_min 2.75
_exptl_absorpt_coefficient_mu 0.077
_exptl_crystal_colour colorless
_exptl_crystal_density_diffrn 1.189
_exptl_crystal_description plate
_exptl_crystal_F_000 360
_exptl_crystal_size_max 0.50
_exptl_crystal_size_mid 0.50
_exptl_crystal_size_min 0.40
_refine_diff_density_max 0.204
_refine_diff_density_min -0.213
_refine_diff_density_rms 0.045
_refine_ls_abs_structure_details 'Flack H D (1983), Acta Cryst. A39, 876-881'
_refine_ls_abs_structure_Flack 1.70(184)
_refine_ls_extinction_method none
_refine_ls_goodness_of_fit_all 1.023
_refine_ls_goodness_of_fit_obs 1.036
_refine_ls_matrix_type full
_refine_ls_number_parameters 226
_refine_ls_number_reflns 2502
_refine_ls_number_restraints 2
_refine_ls_restrained_S_all 1.123
_refine_ls_restrained_S_obs 1.035
_refine_ls_R_factor_all 0.0611
_refine_ls_R_factor_obs 0.0465
_refine_ls_shift/esd_max 0.000
_refine_ls_shift/esd_mean 0.000
_refine_ls_structure_factor_coef Fsqd
_refine_ls_weighting_details 'w=1/[\s^2^(Fo^2^)+(0.0644P)^2^+0.0000P] where P=(Fo^2^+2Fc^2^)/3'
_refine_ls_weighting_scheme calc
_refine_ls_wR_factor_all 0.1360
_refine_ls_wR_factor_obs 0.1107
_reflns_number_observed 1993
_reflns_number_total 2505
_reflns_observed_criterion >2sigma(I)
_cod_data_source_file ja0020308_2.cif
_cod_data_source_block paev16
_cod_depositor_comments
;
The following automatic conversions were performed:

'_refine_ls_weighting_scheme' value 'calc
w=1/[\s^2^(Fo^2^)+(0.0644P)^2^+0.0000P] where P=(Fo^2^+2Fc^2^)/3' was
changed to 'calc'. New tag '_refine_ls_weighting_details' was
created. The value of the new tag was set to
'w=1/[\s^2^(Fo^2^)+(0.0644P)^2^+0.0000P] where P=(Fo^2^+2Fc^2^)/3'.

Automatic conversion script
Id: cif_fix_values 3143 2015-03-26 13:38:13Z robertas 
;
_cod_database_code 4116228

loop_
_symmetry_equiv_pos_as_xyz
'x, y, z'
'x, -y, z+1/2'

loop_
_atom_site_aniso_label
_atom_site_aniso_U_11
_atom_site_aniso_U_22
_atom_site_aniso_U_33
_atom_site_aniso_U_23
_atom_site_aniso_U_13
_atom_site_aniso_U_12
O1 0.053(2) 0.0473(12) 0.0305(11) -0.0050(9) 0.0112(11) -0.0078(10)
O2 0.0389(14) 0.0437(11) 0.0505(13) -0.0157(10) 0.0148(11) -0.0026(10)
N1 0.0302(14) 0.0256(10) 0.0352(13) -0.0038(9) 0.0040(11) -0.0005(10)
N2 0.036(2) 0.0504(14) 0.0276(12) -0.0024(11) 0.0093(13) -0.0050(12)
C1 0.055(2) 0.0290(14) 0.056(2) -0.0156(14) 0.006(2) -0.0041(14)
C2 0.039(2) 0.0394(15) 0.0250(14) -0.0065(12) 0.0062(14) 0.0046(13)
C3 0.059(2) 0.041(2) 0.039(2) -0.0071(14) 0.020(2) 0.004(2)
C4 0.042(2) 0.0329(14) 0.043(2) 0.0012(12) 0.017(2) 0.0080(13)
C5 0.029(2) 0.0301(13) 0.0238(13) 0.0033(11) 0.0087(12) 0.0026(11)
C6 0.036(2) 0.0333(13) 0.0320(15) 0.0070(12) 0.0089(15) 0.0014(12)
C7 0.035(2) 0.0275(12) 0.0291(14) 0.0067(11) 0.0087(15) 0.0004(12)
C8 0.034(2) 0.053(2) 0.045(2) 0.006(2) 0.003(2) 0.0013(15)
C9 0.033(2) 0.0368(15) 0.048(2) -0.0047(13) 0.001(2) -0.0049(12)
C10 0.045(2) 0.041(2) 0.077(3) 0.007(2) 0.000(2) -0.003(2)
C11 0.064(3) 0.050(2) 0.089(3) 0.021(2) -0.005(3) -0.014(2)
C12 0.067(3) 0.072(3) 0.071(3) 0.015(2) 0.008(2) -0.035(2)
C13 0.040(2) 0.088(3) 0.068(2) -0.004(2) 0.018(2) -0.021(2)
C14 0.032(2) 0.061(2) 0.048(2) 0.000(2) 0.015(2) -0.004(2)
C15 0.032(2) 0.0285(13) 0.034(2) 0.0005(12) 0.0104(15) -0.0024(12)
C16 0.030(2) 0.0282(13) 0.055(2) -0.0010(13) 0.013(2) 0.0000(12)
C17 0.045(2) 0.055(2) 0.055(2) -0.010(2) 0.025(2) -0.012(2)
C18 0.043(3) 0.069(2) 0.088(3) -0.013(2) 0.023(2) -0.022(2)
C19 0.030(2) 0.064(2) 0.113(4) -0.007(3) 0.000(3) -0.009(2)
C20 0.042(2) 0.069(2) 0.073(3) 0.018(2) -0.004(2) -0.001(2)
C21 0.035(2) 0.047(2) 0.069(2) 0.016(2) 0.001(2) -0.0002(15)

loop_
_atom_site_label
_atom_site_type_symbol
_atom_site_fract_x
_atom_site_fract_y
_atom_site_fract_z
_atom_site_U_iso_or_equiv
_atom_site_thermal_displace_type
_atom_site_occupancy
_atom_site_calc_flag
_atom_site_refinement_flags
O1 O 0.1340(2) -0.1224(3) -0.0099(2) 0.0434(6) Uani 1 d .
O2 O 0.41160(15) 0.0402(3) 0.0185(2) 0.0437(6) Uani 1 d .
N1 N 0.3712(2) 0.2497(3) 0.1797(3) 0.0310(6) Uani 1 d .
N2 N 0.0945(2) -0.0139(4) 0.1925(3) 0.0378(7) Uani 1 d .
H2A H 0.1138(2) 0.0356(4) 0.2805(3) 0.045 Uiso 1 calc R
C1 C 0.4262(3) 0.5939(4) 0.2361(4) 0.0479(9) Uani 1 d .
H1A H 0.4856(3) 0.5664(4) 0.2210(4) 0.072 Uiso 1 calc R
H1B H 0.4307(3) 0.6982(4) 0.3084(4) 0.072 Uiso 1 calc R
H1C H 0.3860(3) 0.6347(4) 0.1435(4) 0.072 Uiso 1 calc R
C2 C 0.3889(2) 0.4093(4) 0.2916(3) 0.0348(8) Uani 1 d .
H2B H 0.4313(2) 0.3625(4) 0.3833(3) 0.042 Uiso 1 calc R
C3 C 0.2946(3) 0.4407(5) 0.3184(4) 0.0447(9) Uani 1 d .
H3A H 0.2853(3) 0.3546(5) 0.3974(4) 0.054 Uiso 1 calc R
H3B H 0.2865(3) 0.5778(5) 0.3451(4) 0.054 Uiso 1 calc R
C4 C 0.2294(2) 0.3882(4) 0.1710(4) 0.0384(8) Uani 1 d .
H4A H 0.1691(2) 0.3564(4) 0.1839(4) 0.046 Uiso 1 calc R
H4B H 0.2243(2) 0.4957(4) 0.0997(4) 0.046 Uiso 1 calc R
C5 C 0.2743(2) 0.2077(4) 0.1227(3) 0.0271(6) Uani 1 d .
H5A H 0.2595(2) 0.2010(4) 0.0136(3) 0.032 Uiso 1 calc R
C6 C 0.2501(2) 0.0125(4) 0.1849(3) 0.0337(7) Uani 1 d .
H6A H 0.2915(2) -0.0903(4) 0.1679(3) 0.040 Uiso 1 calc R
H6B H 0.2578(2) 0.0253(4) 0.2917(3) 0.040 Uiso 1 calc R
C7 C 0.1545(2) -0.0476(4) 0.1145(3) 0.0305(7) Uani 1 d .
C8 C -0.0023(2) -0.0547(5) 0.1404(4) 0.0452(9) Uani 1 d .
H8A H -0.0138(2) -0.1185(5) 0.0435(4) 0.054 Uiso 1 calc R
H8B H -0.0356(2) 0.0699(5) 0.1284(4) 0.054 Uiso 1 calc R
C9 C -0.0364(2) -0.1844(4) 0.2443(4) 0.0407(8) Uani 1 d .
C10 C 0.0161(3) -0.3286(5) 0.3267(5) 0.0571(11) Uani 1 d .
H10A H 0.0754(3) -0.3478(5) 0.3174(5) 0.068 Uiso 1 calc R
C11 C -0.0167(3) -0.4470(6) 0.4238(5) 0.0719(15) Uani 1 d .
H11A H 0.0200(3) -0.5465(6) 0.4774(5) 0.086 Uiso 1 calc R
C12 C -0.1027(3) -0.4182(6) 0.4412(5) 0.0714(13) Uani 1 d .
H12A H -0.1242(3) -0.4952(6) 0.5089(5) 0.086 Uiso 1 calc R
C13 C -0.1572(3) -0.2762(7) 0.3591(5) 0.0642(12) Uani 1 d .
H13A H -0.2164(3) -0.2577(7) 0.3691(5) 0.077 Uiso 1 calc R
C14 C -0.1239(2) -0.1592(5) 0.2604(4) 0.0464(9) Uani 1 d .
H14A H -0.1613(2) -0.0625(5) 0.2045(4) 0.056 Uiso 1 calc R
C15 C 0.4333(2) 0.1530(4) 0.1267(3) 0.0312(7) Uani 1 d .
C16 C 0.5307(2) 0.1861(4) 0.2012(4) 0.0371(8) Uani 1 d .
C17 C 0.5896(3) 0.2644(5) 0.1232(4) 0.0494(9) Uani 1 d .
H17A H 0.5674(3) 0.3015(5) 0.0240(4) 0.059 Uiso 1 calc R
C18 C 0.6802(3) 0.2878(6) 0.1908(6) 0.0655(12) Uani 1 d .
H18A H 0.7191(3) 0.3435(6) 0.1382(6) 0.079 Uiso 1 calc R
C19 C 0.7131(3) 0.2306(6) 0.3326(6) 0.0721(14) Uani 1 d .
H19A H 0.7750(3) 0.2452(6) 0.3778(6) 0.087 Uiso 1 calc R
C20 C 0.6565(3) 0.1516(6) 0.4105(5) 0.0647(12) Uani 1 d .
H20A H 0.6797(3) 0.1115(6) 0.5088(5) 0.078 Uiso 1 calc R
C21 C 0.5652(2) 0.1306(5) 0.3449(4) 0.0524(10) Uani 1 d .
H21A H 0.5266(2) 0.0779(5) 0.3994(4) 0.063 Uiso 1 calc R

loop_
_atom_type_symbol
_atom_type_description
_atom_type_scat_dispersion_real
_atom_type_scat_dispersion_imag
_atom_type_scat_source
C C 0.0033 0.0016 'International Tables Vol C Tables 4.2.6.8 and 6.1.1.4'
H H 0.0000 0.0000 'International Tables Vol C Tables 4.2.6.8 and 6.1.1.4'
N N 0.0061 0.0033 'International Tables Vol C Tables 4.2.6.8 and 6.1.1.4'
O O 0.0106 0.0060 'International Tables Vol C Tables 4.2.6.8 and 6.1.1.4'

loop_
_geom_angle_atom_site_label_1
_geom_angle_atom_site_label_2
_geom_angle_atom_site_label_3
_geom_angle
C15 N1 C5 120.6(2)
C15 N1 C2 126.5(3)
C5 N1 C2 112.9(2)
C7 N2 C8 124.2(3)
N1 C2 C1 112.4(3)
N1 C2 C3 101.6(2)
C1 C2 C3 112.7(3)
C4 C3 C2 104.5(3)
C5 C4 C3 102.3(2)
N1 C5 C4 102.8(2)
N1 C5 C6 110.2(2)
C4 C5 C6 114.6(3)
C7 C6 C5 111.6(2)
O1 C7 N2 122.7(3)
O1 C7 C6 121.1(3)
N2 C7 C6 116.2(3)
N2 C8 C9 112.3(3)
C10 C9 C14 118.0(3)
C10 C9 C8 122.4(3)
C14 C9 C8 119.6(3)
C9 C10 C11 121.6(4)
C12 C11 C10 120.0(4)
C11 C12 C13 119.7(4)
C12 C13 C14 119.8(4)
C9 C14 C13 120.9(3)
O2 C15 N1 122.0(3)
O2 C15 C16 120.3(3)
N1 C15 C16 117.7(3)
C21 C16 C17 118.4(3)
C21 C16 C15 120.9(3)
C17 C16 C15 120.6(3)
C18 C17 C16 120.4(4)
C19 C18 C17 120.2(4)
C18 C19 C20 120.2(4)
C19 C20 C21 120.2(4)
C16 C21 C20 120.5(4)

loop_
_geom_bond_atom_site_label_1
_geom_bond_atom_site_label_2
_geom_bond_distance
O1 C7 1.236(4)
O2 C15 1.247(3)
N1 C15 1.344(4)
N1 C5 1.471(4)
N1 C2 1.485(3)
N2 C7 1.324(4)
N2 C8 1.463(4)
C1 C2 1.520(5)
C2 C3 1.535(5)
C3 C4 1.530(5)
C4 C5 1.527(4)
C5 C6 1.530(4)
C6 C7 1.502(4)
C8 C9 1.497(5)
C9 C10 1.375(5)
C9 C14 1.391(5)
C10 C11 1.395(6)
C11 C12 1.376(7)
C12 C13 1.377(6)
C13 C14 1.404(6)
C15 C16 1.495(4)
C16 C21 1.369(5)
C16 C17 1.395(5)
C17 C18 1.380(5)
C18 C19 1.354(7)
C19 C20 1.368(7)
C20 C21 1.385(5)
